data_7239160
loop_
_publ_author_name
'Ma, Yun-Sheng'
'Yin, Wen-Yu'
'Cai, Wang-Shui'
'Zhu, Ping-Zhou'
'Tang, Xiao-Yan'
'Yuan, Rong-Xin'
'Roy, Soumyajit'

_publ_section_title
;
 Eight novel metal diphosphonates based on
 2-(4-pyridinyl)-1-hydroxyl-1,1-ethylidenediphosphonate: syntheses,
 structures, and magnetic properties
;
_journal_issue 40
_journal_name_full 'RSC Advances'
_journal_page_first 18430
_journal_paper_doi 10.1039/c3ra43137a
_journal_volume 3
_journal_year 2013
_chemical_formula_moiety 'C16 H18 Cu3 N2 O18 P4'
_chemical_formula_sum 'C16 H18 Cu3 N2 O18 P4'
_chemical_formula_weight 840.82
_space_group_IT_number 2
_space_group_name_Hall '-P 1'
_space_group_name_H-M_alt 'P -1'
_symmetry_cell_setting triclinic
_symmetry_space_group_name_Hall '-P 1'
_symmetry_space_group_name_H-M 'P -1'
_atom_sites_solution_hydrogens geom
_atom_sites_solution_primary direct
_atom_sites_solution_secondary difmap
_audit_creation_method SHELXL-97
_cell_angle_alpha 109.44(3)
_cell_angle_beta 99.01(3)
_cell_angle_gamma 110.06(3)
_cell_formula_units_Z 1
_cell_length_a 8.6015(17)
_cell_length_b 8.9334(18)
_cell_length_c 9.6326(19)
_cell_measurement_temperature 293(2)
_cell_volume 624.3(3)
_computing_cell_refinement CrystalClear
_computing_data_collection 'CrystalClear (Rigaku, 2005)'
_computing_data_reduction CrystalClear
_computing_molecular_graphics 'Bruker SHELXTL/PC (Sheldrick, 1999)'
_computing_publication_material 'Bruker SHELXTL/PC and PLATON (Spek, 2003)'
_computing_structure_refinement 'SHELXL-97 (Sheldrick, 2008)'
_computing_structure_solution 'SHELXS-97 (Sheldrick, 2008)'
_diffrn_ambient_temperature 293(2)
_diffrn_measured_fraction_theta_full 0.997
_diffrn_measured_fraction_theta_max 0.997
_diffrn_radiation_monochromator graphite
_diffrn_radiation_source 'fine-focus sealed tube'
_diffrn_radiation_type MoK\a
_diffrn_radiation_wavelength 0.71073
_diffrn_reflns_av_R_equivalents 0.0484
_diffrn_reflns_av_sigmaI/netI 0.0620
_diffrn_reflns_limit_h_max 11
_diffrn_reflns_limit_h_min -11
_diffrn_reflns_limit_k_max 11
_diffrn_reflns_limit_k_min -11
_diffrn_reflns_limit_l_max 12
_diffrn_reflns_limit_l_min -12
_diffrn_reflns_number 6538
_diffrn_reflns_theta_full 27.48
_diffrn_reflns_theta_max 27.48
_diffrn_reflns_theta_min 3.50
_exptl_absorpt_coefficient_mu 2.883
_exptl_absorpt_correction_T_max 0.56
_exptl_absorpt_correction_T_min 0.489
_exptl_absorpt_correction_type multi-scan
_exptl_absorpt_process_details 'CrystalClear (Rigaku, 2005)'
_exptl_crystal_density_diffrn 2.236
_exptl_crystal_density_method 'not measured'
_exptl_crystal_F_000 419
_exptl_crystal_size_max 0.25
_exptl_crystal_size_mid 0.22
_exptl_crystal_size_min 0.20
_refine_diff_density_max 1.041
_refine_diff_density_min -0.557
_refine_diff_density_rms 0.121
_refine_ls_extinction_method none
_refine_ls_goodness_of_fit_ref 1.001
_refine_ls_hydrogen_treatment mixed
_refine_ls_matrix_type full
_refine_ls_number_parameters 205
_refine_ls_number_reflns 2854
_refine_ls_number_restraints 1
_refine_ls_restrained_S_all 1.001
_refine_ls_R_factor_all 0.0641
_refine_ls_R_factor_gt 0.0448
_refine_ls_shift/su_max 0.000
_refine_ls_shift/su_mean 0.000
_refine_ls_structure_factor_coef Fsqd
_refine_ls_weighting_details 'calc w=1/[\s^2^(Fo^2^)+(0.0453P)^2^+1.1085P] where P=(Fo^2^+2Fc^2^)/3'
_refine_ls_weighting_scheme calc
_refine_ls_wR_factor_gt 0.0963
_refine_ls_wR_factor_ref 0.1042
_reflns_number_gt 2269
_reflns_number_total 2854
_reflns_threshold_expression >2sigma(I)
_cod_data_source_file c3ra43137a.txt
_cod_data_source_block cu-2
_cod_database_code 7239160

loop_
_symmetry_equiv_pos_as_xyz
'x, y, z'
'-x, -y, -z'

loop_
_atom_site_label
_atom_site_type_symbol
_atom_site_fract_x
_atom_site_fract_y
_atom_site_fract_z
_atom_site_U_iso_or_equiv
_atom_site_adp_type
_atom_site_occupancy
_atom_site_symmetry_multiplicity
_atom_site_calc_flag
_atom_site_refinement_flags
H2A H 0.124(7) -0.475(7) 0.640(7) 0.049(19) Uiso 1 1 d .
C8 C 0.5521(6) 0.2918(6) 0.9735(5) 0.0251(10) Uani 1 1 d .
H8 H 0.4994 0.2802 1.0488 0.030 Uiso 1 1 calc R
C7 C 0.6767(6) 0.4524(6) 0.9990(5) 0.0294(11) Uani 1 1 d .
H7 H 0.7084 0.5491 1.0916 0.035 Uiso 1 1 calc R
C6 C 0.7131(6) 0.3337(6) 0.7586(6) 0.0339(12) Uani 1 1 d .
H6 H 0.7680 0.3489 0.6853 0.041 Uiso 1 1 calc R
C5 C 0.5922(6) 0.1718(6) 0.7308(5) 0.0307(11) Uani 1 1 d .
H5 H 0.5683 0.0764 0.6396 0.037 Uiso 1 1 calc R
O9 O 0.5584(4) 0.5129(4) 0.3381(3) 0.0222(7) Uani 1 1 d .
O4 O -0.0913(4) -0.0162(4) 0.6271(3) 0.0186(6) Uani 1 1 d .
O1 O -0.1180(4) -0.3854(4) 0.5557(3) 0.0207(6) Uani 1 1 d .
Cu1 Cu 0.0000 0.0000 1.0000 0.01593(18) Uani 1 2 d S
Cu2 Cu 0.26198(6) 0.24830(6) 0.51962(6) 0.01796(15) Uani 1 1 d .
P1 P 0.03431(14) -0.28624(13) 0.70282(12) 0.0162(2) Uani 1 1 d .
P2 P 0.09728(13) 0.07171(13) 0.72973(12) 0.0150(2) Uani 1 1 d .
O5 O 0.2073(4) 0.2212(3) 0.6971(3) 0.0198(6) Uani 1 1 d .
O6 O 0.1140(4) 0.1377(4) 0.9007(3) 0.0201(6) Uani 1 1 d .
O3 O -0.0094(4) -0.2238(4) 0.8523(3) 0.0223(7) Uani 1 1 d .
O2 O 0.1304(4) -0.4032(4) 0.7174(4) 0.0235(7) Uani 1 1 d .
O8 O 0.3936(4) 0.2798(4) 0.3702(3) 0.0235(7) Uani 1 1 d .
O7 O 0.2123(4) -0.1414(4) 0.5403(3) 0.0228(7) Uani 1 1 d .
H7A H 0.1564 -0.1103 0.4878 0.034 Uiso 1 1 calc R
C2 C 0.1895(5) -0.0922(5) 0.6908(4) 0.0161(8) Uani 1 1 d .
C1 C 0.4853(5) 0.4396(5) 0.4151(5) 0.0189(9) Uani 1 1 d .
N1 N 0.7517(5) 0.4690(5) 0.8908(5) 0.0293(9) Uani 1 1 d D
C4 C 0.5051(5) 0.1476(6) 0.8359(5) 0.0206(9) Uani 1 1 d .
C3 C 0.3685(5) -0.0278(5) 0.8092(5) 0.0217(9) Uani 1 1 d .
H3A H 0.3504 -0.0218 0.9075 0.026 Uiso 1 1 calc R
H3B H 0.4134 -0.1150 0.7745 0.026 Uiso 1 1 calc R
H1A H 0.810(5) 0.572(3) 0.906(5) 0.023(13) Uiso 1 1 d D

loop_
_atom_site_aniso_label
_atom_site_aniso_U_11
_atom_site_aniso_U_22
_atom_site_aniso_U_33
_atom_site_aniso_U_23
_atom_site_aniso_U_13
_atom_site_aniso_U_12
C8 0.028(2) 0.023(2) 0.020(2) 0.0057(19) 0.0055(19) 0.009(2)
C7 0.033(3) 0.021(2) 0.024(2) 0.0036(19) 0.003(2) 0.008(2)
C6 0.034(3) 0.030(3) 0.030(3) 0.010(2) 0.017(2) 0.004(2)
C5 0.031(3) 0.022(2) 0.025(2) 0.0007(19) 0.012(2) 0.002(2)
O9 0.0228(16) 0.0217(16) 0.0196(15) 0.0107(13) 0.0094(13) 0.0033(13)
O4 0.0178(15) 0.0144(14) 0.0202(15) 0.0051(12) 0.0065(12) 0.0048(12)
O1 0.0221(16) 0.0161(15) 0.0189(15) 0.0041(12) 0.0056(13) 0.0060(12)
Cu1 0.0220(4) 0.0131(3) 0.0128(4) 0.0057(3) 0.0091(3) 0.0057(3)
Cu2 0.0198(3) 0.0145(3) 0.0165(3) 0.0072(2) 0.0079(2) 0.0021(2)
P1 0.0200(5) 0.0123(5) 0.0157(5) 0.0053(4) 0.0085(4) 0.0054(4)
P2 0.0197(5) 0.0108(5) 0.0133(5) 0.0050(4) 0.0080(4) 0.0039(4)
O5 0.0262(16) 0.0114(14) 0.0155(15) 0.0035(12) 0.0093(13) 0.0016(12)
O6 0.0280(16) 0.0146(14) 0.0160(15) 0.0059(12) 0.0117(13) 0.0056(12)
O3 0.0337(18) 0.0156(15) 0.0202(16) 0.0081(12) 0.0171(14) 0.0089(13)
O2 0.0291(18) 0.0198(16) 0.0220(17) 0.0074(14) 0.0070(14) 0.0126(14)
O8 0.0246(16) 0.0170(15) 0.0231(16) 0.0062(13) 0.0134(13) 0.0020(13)
O7 0.0291(17) 0.0271(17) 0.0177(15) 0.0101(13) 0.0135(14) 0.0144(14)
C2 0.021(2) 0.0127(19) 0.0126(19) 0.0043(16) 0.0080(17) 0.0048(16)
C1 0.016(2) 0.020(2) 0.022(2) 0.0098(18) 0.0072(18) 0.0076(17)
N1 0.030(2) 0.018(2) 0.031(2) 0.0084(18) 0.0068(18) 0.0034(18)
C4 0.016(2) 0.019(2) 0.022(2) 0.0071(18) 0.0044(18) 0.0043(17)
C3 0.018(2) 0.019(2) 0.024(2) 0.0075(18) 0.0081(18) 0.0043(18)

loop_
_atom_type_symbol
_atom_type_description
_atom_type_scat_dispersion_real
_atom_type_scat_dispersion_imag
_atom_type_scat_source
C C 0.0033 0.0016 'International Tables Vol C Tables 4.2.6.8 and 6.1.1.4'
H H 0.0000 0.0000 'International Tables Vol C Tables 4.2.6.8 and 6.1.1.4'
N N 0.0061 0.0033 'International Tables Vol C Tables 4.2.6.8 and 6.1.1.4'
O O 0.0106 0.0060 'International Tables Vol C Tables 4.2.6.8 and 6.1.1.4'
P P 0.1023 0.0942 'International Tables Vol C Tables 4.2.6.8 and 6.1.1.4'
Cu Cu 0.3201 1.2651 'International Tables Vol C Tables 4.2.6.8 and 6.1.1.4'

loop_
_geom_angle_atom_site_label_1
_geom_angle_atom_site_label_2
_geom_angle_atom_site_label_3
_geom_angle
_geom_angle_site_symmetry_1
_geom_angle_site_symmetry_3
C7 C8 C4 120.2(4) . .
C7 C8 H8 119.9 . .
C4 C8 H8 119.9 . .
N1 C7 C8 119.8(4) . .
N1 C7 H7 120.1 . .
C8 C7 H7 120.1 . .
N1 C6 C5 119.6(4) . .
N1 C6 H6 120.2 . .
C5 C6 H6 120.2 . .
C6 C5 C4 121.0(4) . .
C6 C5 H5 119.5 . .
C4 C5 H5 119.5 . .
C1 O9 Cu2 109.2(3) . 2_666
P2 O4 Cu2 138.55(18) . 2_556
P1 O1 Cu2 120.00(16) . 2_556
O6 Cu1 O6 180.000(1) 2_557 .
O6 Cu1 O3 94.78(12) 2_557 2_557
O6 Cu1 O3 85.22(12) . 2_557
O6 Cu1 O3 85.22(12) 2_557 .
O6 Cu1 O3 94.78(12) . .
O3 Cu1 O3 180.000(1) 2_557 .
O5 Cu2 O4 95.03(12) . 2_556
O5 Cu2 O9 87.64(12) . 2_666
O4 Cu2 O9 177.28(11) 2_556 2_666
O5 Cu2 O8 160.80(13) . .
O4 Cu2 O8 93.05(12) 2_556 .
O9 Cu2 O8 84.24(12) 2_666 .
O5 Cu2 O1 108.42(12) . 2_556
O4 Cu2 O1 94.34(11) 2_556 2_556
O9 Cu2 O1 85.32(12) 2_666 2_556
O8 Cu2 O1 88.26(12) . 2_556
O1 P1 O3 115.95(17) . .
O1 P1 O2 110.07(17) . .
O3 P1 O2 106.81(18) . .
O1 P1 C2 108.40(18) . .
O3 P1 C2 107.69(17) . .
O2 P1 C2 107.62(18) . .
O5 P2 O6 109.34(17) . .
O5 P2 O4 111.66(17) . .
O6 P2 O4 112.66(17) . .
O5 P2 C2 108.00(17) . .
O6 P2 C2 105.98(18) . .
O4 P2 C2 108.94(18) . .
P2 O5 Cu2 135.91(17) . .
P2 O6 Cu1 125.64(17) . .
P1 O3 Cu1 137.07(18) . .
P1 O2 H2A 117(4) . .
C1 O8 Cu2 108.4(3) . .
C2 O7 H7A 109.5 . .
O7 C2 C3 107.1(3) . .
O7 C2 P1 109.4(3) . .
C3 C2 P1 108.2(3) . .
O7 C2 P2 111.9(3) . .
C3 C2 P2 113.4(3) . .
P1 C2 P2 106.7(2) . .
O9 C1 O8 126.7(4) . .
O9 C1 C1 116.3(4) . 2_666
O8 C1 C1 117.0(4) . 2_666
C7 N1 C6 122.0(4) . .
C7 N1 H1A 115(3) . .
C6 N1 H1A 122(3) . .
C8 C4 C5 117.2(4) . .
C8 C4 C3 119.8(4) . .
C5 C4 C3 123.0(4) . .
C4 C3 C2 116.1(4) . .
C4 C3 H3A 108.3 . .
C2 C3 H3A 108.3 . .
C4 C3 H3B 108.3 . .
C2 C3 H3B 108.3 . .
H3A C3 H3B 107.4 . .

loop_
_geom_bond_atom_site_label_1
_geom_bond_atom_site_label_2
_geom_bond_distance
_geom_bond_site_symmetry_2
C8 C7 1.377(6) .
C8 C4 1.384(6) .
C8 H8 0.9300 .
C7 N1 1.330(6) .
C7 H7 0.9300 .
C6 N1 1.327(6) .
C6 C5 1.367(6) .
C6 H6 0.9300 .
C5 C4 1.381(6) .
C5 H5 0.9300 .
O9 C1 1.250(5) .
O9 Cu2 1.987(3) 2_666
O4 P2 1.527(3) .
O4 Cu2 1.940(3) 2_556
O1 P1 1.515(3) .
O1 Cu2 2.217(3) 2_556
Cu1 O6 1.907(3) 2_557
Cu1 O6 1.907(3) .
Cu1 O3 1.997(3) 2_557
Cu1 O3 1.997(3) .
Cu2 O5 1.911(3) .
Cu2 O4 1.940(3) 2_556
Cu2 O9 1.987(3) 2_666
Cu2 O8 1.998(3) .
Cu2 O1 2.217(3) 2_556
P1 O3 1.518(3) .
P1 O2 1.565(3) .
P1 C2 1.843(4) .
P2 O5 1.511(3) .
P2 O6 1.517(3) .
P2 C2 1.854(4) .
O2 H2A 0.79(6) .
O8 C1 1.248(5) .
O7 C2 1.434(5) .
O7 H7A 0.8200 .
C2 C3 1.551(6) .
C1 C1 1.553(8) 2_666
N1 H1A 0.830(19) .
C4 C3 1.509(6) .
C3 H3A 0.9700 .
C3 H3B 0.9700 .
